data_7017336
loop_
_publ_author_name
'Song, Wei-Chao'
'Tao, Jun'
'Hu, Tong-Liang'
'Zeng, Yong-Fei'
'Bu, Xian-He'

_publ_section_title
;
 Isomorphous tetrazolate Mn(II) and Co(II) compounds built on \D-chain
 showing different magnetic behaviors.
;
_journal_issue 44
_journal_name_full 'Dalton transactions (Cambridge, England : 2003)'
_journal_page_first 11955
_journal_page_last 11959
_journal_paper_doi 10.1039/c1dt11099c
_journal_volume 40
_journal_year 2011
_chemical_formula_sum 'C7 H5 Mn2 N7 O5'
_chemical_formula_weight 377.06
_chemical_name_systematic
;
?
;
_space_group_IT_number 62
_symmetry_cell_setting orthorhombic
_symmetry_space_group_name_Hall '-P 2ac 2n'
_symmetry_space_group_name_H-M 'P n m a'
_atom_sites_solution_hydrogens geom
_atom_sites_solution_primary direct
_atom_sites_solution_secondary difmap
_audit_creation_method SHELXL-97
_cell_angle_alpha 90.00
_cell_angle_beta 90.00
_cell_angle_gamma 90.00
_cell_formula_units_Z 4
_cell_length_a 11.085(2)
_cell_length_b 6.8516(14)
_cell_length_c 16.646(3)
_cell_measurement_temperature 293.1
_cell_measurement_theta_max 27.6
_cell_measurement_theta_min 3.1
_cell_volume 1264.3(4)
_computing_cell_refinement PROCESS-AUTO
_computing_data_collection PROCESS-AUTO
_computing_data_reduction CrystalStructure
_computing_publication_material 'CrystalStructure 3.7.0'
_computing_structure_refinement SHELXL
_computing_structure_solution DirectMethod
_diffrn_ambient_temperature 293(2)
_diffrn_measured_fraction_theta_full 0.990
_diffrn_measured_fraction_theta_max 0.990
_diffrn_measurement_device_type SCX-mini
_diffrn_measurement_method multi-scan
_diffrn_radiation_monochromator graphite
_diffrn_radiation_source 'fine-focus sealed tube'
_diffrn_radiation_type MoK\a
_diffrn_radiation_wavelength 0.71073
_diffrn_reflns_av_R_equivalents 0.0327
_diffrn_reflns_av_sigmaI/netI 0.0181
_diffrn_reflns_limit_h_max 14
_diffrn_reflns_limit_h_min -14
_diffrn_reflns_limit_k_max 8
_diffrn_reflns_limit_k_min -8
_diffrn_reflns_limit_l_max 21
_diffrn_reflns_limit_l_min -21
_diffrn_reflns_number 12726
_diffrn_reflns_theta_full 27.48
_diffrn_reflns_theta_max 27.48
_diffrn_reflns_theta_min 3.06
_exptl_absorpt_coefficient_mu 2.032
_exptl_absorpt_correction_type none
_exptl_crystal_colour light-yellow
_exptl_crystal_density_diffrn 1.981
_exptl_crystal_density_method 'not measured'
_exptl_crystal_description block
_exptl_crystal_F_000 744
_exptl_crystal_size_max 0.13
_exptl_crystal_size_mid 0.12
_exptl_crystal_size_min 0.10
_refine_diff_density_max 0.598
_refine_diff_density_min -0.432
_refine_diff_density_rms 0.080
_refine_ls_extinction_coef 0.0061(4)
_refine_ls_extinction_expression Fc^*^=kFc[1+0.001xFc^2^\l^3^/sin(2\q)]^-1/4^
_refine_ls_extinction_method SHELXL
_refine_ls_goodness_of_fit_ref 1.116
_refine_ls_hydrogen_treatment mixed
_refine_ls_matrix_type full
_refine_ls_number_parameters 122
_refine_ls_number_reflns 1553
_refine_ls_number_restraints 0
_refine_ls_restrained_S_all 1.116
_refine_ls_R_factor_all 0.0479
_refine_ls_R_factor_gt 0.0408
_refine_ls_shift/su_max 0.006
_refine_ls_shift/su_mean 0.001
_refine_ls_structure_factor_coef Fsqd
_refine_ls_weighting_details 'calc w=1/[\s^2^(Fo^2^)+(0.0229P)^2^+3.4980P] where P=(Fo^2^+2Fc^2^)/3'
_refine_ls_weighting_scheme calc
_refine_ls_wR_factor_gt 0.0812
_refine_ls_wR_factor_ref 0.0840
_reflns_number_gt 1371
_reflns_number_total 1553
_reflns_threshold_expression >2sigma(I)
_cod_data_source_file c1dt11099c.txt
_cod_data_source_block 1
_cod_depositor_comments
;
The following automatic conversions were performed:

'_symmetry_cell_setting' value 'Orthorhombic' changed to
'orthorhombic' according to
/home/saulius/struct/CIF-dictionaries/cif_core.dic dictionary named
'cif_core.dic' version 2.4.1 from 2010-06-29.

Automatic conversion script
Id: cif_fix_values 1715 2011-07-08 13:25:40Z adriana 
;
_cod_original_sg_symbol_H-M Pnma
_cod_database_code 7017336

loop_
_symmetry_equiv_pos_as_xyz
'x, y, z'
'-x+1/2, -y, z+1/2'
'x+1/2, -y+1/2, -z+1/2'
'-x, y+1/2, -z'
'-x, -y, -z'
'x-1/2, y, -z-1/2'
'-x-1/2, y-1/2, z-1/2'
'x, -y-1/2, z'

loop_
_atom_site_label
_atom_site_type_symbol
_atom_site_fract_x
_atom_site_fract_y
_atom_site_fract_z
_atom_site_U_iso_or_equiv
_atom_site_adp_type
_atom_site_occupancy
_atom_site_symmetry_multiplicity
_atom_site_calc_flag
_atom_site_refinement_flags
C1 C 0.5032(5) -0.2500 0.7380(3) 0.0361(11) Uani 1 2 d S
C2 C 0.3857(3) 0.2500 0.8675(2) 0.0159(8) Uani 1 2 d S
C3 C 0.3640(3) 0.2500 0.9496(2) 0.0177(8) Uani 1 2 d S
C4 C 0.5667(4) 0.2500 0.9727(2) 0.0264(10) Uani 1 2 d S
H4A H 0.6318 0.2500 1.0080 0.032 Uiso 1 2 calc SR
C5 C 0.5892(4) 0.2500 0.8913(3) 0.0271(10) Uani 1 2 d S
H5A H 0.6685 0.2500 0.8730 0.033 Uiso 1 2 calc SR
C6 C 0.2858(4) 0.2500 0.8055(2) 0.0195(8) Uani 1 2 d S
C7 C 0.2363(4) 0.2500 0.9848(2) 0.0199(8) Uani 1 2 d S
Mn1 Mn 0.50007(6) 0.2500 0.69653(3) 0.01722(17) Uani 1 2 d S
Mn2 Mn 0.5000 0.0000 0.5000 0.01861(17) Uani 1 2 d S
N1 N 0.5102(3) -0.0888(4) 0.69367(14) 0.0293(6) Uani 1 1 d .
N2 N 0.5223(2) -0.1558(4) 0.61805(13) 0.0218(5) Uani 1 1 d .
N3 N 0.4867(7) -0.2500 0.8201(3) 0.085(3) Uani 1 2 d S
H3A H 0.4804 -0.3587 0.8456 0.102 Uiso 0.50 1 calc PR
H3B H 0.4828 -0.1413 0.8458 0.102 Uiso 0.50 1 calc PR
N4 N 0.4989(3) 0.2500 0.83828(19) 0.0194(7) Uani 1 2 d S
N5 N 0.4554(3) 0.2500 1.0029(2) 0.0278(9) Uani 1 2 d S
O1 O 0.3150(3) 0.2500 0.73301(17) 0.0332(8) Uani 1 2 d S
O2 O 0.1815(3) 0.2500 0.83234(19) 0.0331(8) Uani 1 2 d S
O3 O 0.19171(19) 0.4137(3) 0.99853(12) 0.0285(5) Uani 1 1 d .
O4 O 0.4478(3) 0.2500 0.57053(16) 0.0168(6) Uani 1 2 d S
H4 H 0.383(5) 0.2500 0.568(3) 0.036(17) Uiso 1 2 d S

loop_
_atom_site_aniso_label
_atom_site_aniso_U_11
_atom_site_aniso_U_22
_atom_site_aniso_U_33
_atom_site_aniso_U_23
_atom_site_aniso_U_13
_atom_site_aniso_U_12
C1 0.067(3) 0.025(2) 0.016(2) 0.000 0.000(2) 0.000
C2 0.0123(17) 0.0174(19) 0.0180(18) 0.000 0.0005(15) 0.000
C3 0.0179(19) 0.0194(19) 0.0157(18) 0.000 0.0008(15) 0.000
C4 0.017(2) 0.045(3) 0.0171(19) 0.000 -0.0037(16) 0.000
C5 0.0151(19) 0.043(3) 0.023(2) 0.000 0.0021(17) 0.000
C6 0.0176(19) 0.022(2) 0.0187(18) 0.000 0.0005(15) 0.000
C7 0.0170(19) 0.031(2) 0.0113(17) 0.000 0.0026(15) 0.000
Mn1 0.0162(3) 0.0234(3) 0.0121(3) 0.000 0.0005(2) 0.000
Mn2 0.0258(3) 0.0188(3) 0.0113(3) 0.0003(2) -0.0025(2) -0.0029(3)
N1 0.0523(17) 0.0233(13) 0.0123(11) -0.0015(9) -0.0007(11) -0.0022(13)
N2 0.0321(14) 0.0193(12) 0.0139(11) 0.0001(9) -0.0037(9) -0.0014(10)
N3 0.206(8) 0.034(3) 0.014(2) 0.000 0.020(3) 0.000
N4 0.0166(15) 0.0257(17) 0.0159(15) 0.000 0.0012(14) 0.000
N5 0.0205(17) 0.046(2) 0.0171(17) 0.000 0.0005(15) 0.000
O1 0.0185(15) 0.065(2) 0.0156(15) 0.000 -0.0014(12) 0.000
O2 0.0123(14) 0.059(2) 0.0277(16) 0.000 0.0027(12) 0.000
O3 0.0209(10) 0.0321(12) 0.0324(12) -0.0039(10) 0.0060(9) 0.0039(10)
O4 0.0170(14) 0.0194(14) 0.0139(13) 0.000 -0.0026(12) 0.000

loop_
_atom_type_symbol
_atom_type_description
_atom_type_scat_dispersion_real
_atom_type_scat_dispersion_imag
_atom_type_scat_source
C C 0.0033 0.0016 'International Tables Vol C Tables 4.2.6.8 and 6.1.1.4'
H H 0.0000 0.0000 'International Tables Vol C Tables 4.2.6.8 and 6.1.1.4'
N N 0.0061 0.0033 'International Tables Vol C Tables 4.2.6.8 and 6.1.1.4'
O O 0.0106 0.0060 'International Tables Vol C Tables 4.2.6.8 and 6.1.1.4'
Mn Mn 0.3368 0.7283 'International Tables Vol C Tables 4.2.6.8 and 6.1.1.4'

loop_
_geom_angle_atom_site_label_1
_geom_angle_atom_site_label_2
_geom_angle_atom_site_label_3
_geom_angle
_geom_angle_site_symmetry_1
_geom_angle_site_symmetry_3
N1 C1 N1 112.2(4) 8 .
N1 C1 N3 123.89(19) 8 .
N1 C1 N3 123.89(19) . .
N4 C2 C3 121.2(3) . .
N4 C2 C6 115.8(3) . .
C3 C2 C6 123.0(3) . .
N5 C3 C2 121.2(4) . .
N5 C3 C7 116.3(3) . .
C2 C3 C7 122.5(3) . .
N5 C4 C5 122.6(4) . .
N5 C4 H4A 118.7 . .
C5 C4 H4A 118.7 . .
N4 C5 C4 121.0(4) . .
N4 C5 H5A 119.5 . .
C4 C5 H5A 119.5 . .
O2 C6 O1 126.2(4) . .
O2 C6 C2 115.9(3) . .
O1 C6 C2 117.9(3) . .
O3 C7 O3 128.2(4) . 8_565
O3 C7 C3 115.87(19) . .
O3 C7 C3 115.87(19) 8_565 .
O2 Mn1 O1 176.94(11) 6_657 .
O2 Mn1 O4 92.01(12) 6_657 .
O1 Mn1 O4 91.04(11) . .
O2 Mn1 N1 87.03(7) 6_657 8_565
O1 Mn1 N1 92.99(7) . 8_565
O4 Mn1 N1 89.61(6) . 8_565
O2 Mn1 N1 87.03(7) 6_657 .
O1 Mn1 N1 92.99(7) . .
O4 Mn1 N1 89.61(6) . .
N1 Mn1 N1 173.98(14) 8_565 .
O2 Mn1 N4 103.75(12) 6_657 .
O1 Mn1 N4 73.19(11) . .
O4 Mn1 N4 164.24(12) . .
N1 Mn1 N4 91.19(6) 8_565 .
N1 Mn1 N4 91.19(6) . .
O4 Mn2 O4 180.00(12) 5_656 .
O4 Mn2 O3 87.73(10) 5_656 3_556
O4 Mn2 O3 92.27(10) . 3_556
O4 Mn2 O3 92.27(10) 5_656 7_655
O4 Mn2 O3 87.73(10) . 7_655
O3 Mn2 O3 180.00(11) 3_556 7_655
O4 Mn2 N2 93.97(9) 5_656 .
O4 Mn2 N2 86.03(9) . .
O3 Mn2 N2 90.68(8) 3_556 .
O3 Mn2 N2 89.32(8) 7_655 .
O4 Mn2 N2 86.03(9) 5_656 5_656
O4 Mn2 N2 93.97(9) . 5_656
O3 Mn2 N2 89.32(8) 3_556 5_656
O3 Mn2 N2 90.68(8) 7_655 5_656
N2 Mn2 N2 180.0 . 5_656
C1 N1 N2 104.0(3) . .
C1 N1 Mn1 144.6(2) . .
N2 N1 Mn1 111.35(17) . .
N2 N2 N1 109.92(15) 8 .
N2 N2 Mn2 118.32(6) 8 .
N1 N2 Mn2 130.10(19) . .
C1 N3 H3A 120.0 . .
C1 N3 H3B 120.0 . .
H3A N3 H3B 120.0 . .
C5 N4 C2 117.4(3) . .
C5 N4 Mn1 131.1(3) . .
C2 N4 Mn1 111.5(2) . .
C4 N5 C3 116.7(3) . .
C6 O1 Mn1 121.5(3) . .
C6 O2 Mn1 145.4(3) . 6_557
C7 O3 Mn2 128.7(2) . 3_456
Mn2 O4 Mn2 105.22(12) . 4_656
Mn2 O4 Mn1 116.96(9) . .
Mn2 O4 Mn1 116.96(9) 4_656 .
Mn2 O4 H4 104(3) . .
Mn2 O4 H4 104(3) 4_656 .
Mn1 O4 H4 108(4) . .

loop_
_geom_bond_atom_site_label_1
_geom_bond_atom_site_label_2
_geom_bond_distance
_geom_bond_site_symmetry_2
C1 N1 1.330(3) 8
C1 N1 1.330(3) .
C1 N3 1.379(6) .
C2 N4 1.346(5) .
C2 C3 1.388(5) .
C2 C6 1.515(5) .
C3 N5 1.347(5) .
C3 C7 1.532(5) .
C4 N5 1.333(6) .
C4 C5 1.378(6) .
C4 H4A 0.9300 .
C5 N4 1.334(5) .
C5 H5A 0.9300 .
C6 O2 1.239(5) .
C6 O1 1.249(5) .
C7 O3 1.247(3) .
C7 O3 1.247(3) 8_565
Mn1 O2 2.068(3) 6_657
Mn1 O1 2.139(3) .
Mn1 O4 2.176(3) .
Mn1 N1 2.325(3) 8_565
Mn1 N1 2.325(3) .
Mn1 N4 2.360(3) .
Mn2 O4 2.1558(17) 5_656
Mn2 O4 2.1558(17) .
Mn2 O3 2.206(2) 3_556
Mn2 O3 2.206(2) 7_655
Mn2 N2 2.250(2) .
Mn2 N2 2.250(2) 5_656
N1 N2 1.346(3) .
N2 N2 1.291(5) 8
N3 H3A 0.8600 .
N3 H3B 0.8600 .
O2 Mn1 2.068(3) 6_557
O3 Mn2 2.206(2) 3_456
O4 Mn2 2.1558(17) 4_656
O4 H4 0.72(5) .

loop_
_geom_torsion_atom_site_label_1
_geom_torsion_atom_site_label_2
_geom_torsion_atom_site_label_3
_geom_torsion_atom_site_label_4
_geom_torsion
_geom_torsion_site_symmetry_1
_geom_torsion_site_symmetry_4
N4 C2 C3 N5 0.000(2) . .
C6 C2 C3 N5 180.000(1) . .
N4 C2 C3 C7 180.000(1) . .
C6 C2 C3 C7 0.000(2) . .
N5 C4 C5 N4 0.000(2) . .
N4 C2 C6 O2 180.000(1) . .
C3 C2 C6 O2 0.000(2) . .
N4 C2 C6 O1 0.000(1) . .
C3 C2 C6 O1 180.000(1) . .
N5 C3 C7 O3 88.9(3) . .
C2 C3 C7 O3 -91.1(3) . .
N5 C3 C7 O3 -88.9(3) . 8_565
C2 C3 C7 O3 91.1(3) . 8_565
N1 C1 N1 N2 0.0(6) 8 .
N3 C1 N1 N2 -178.2(6) . .
N1 C1 N1 Mn1 175.46(12) 8 .
N3 C1 N1 Mn1 -2.7(10) . .
O2 Mn1 N1 C1 113.2(6) 6_657 .
O1 Mn1 N1 C1 -63.7(6) . .
O4 Mn1 N1 C1 -154.7(6) . .
N1 Mn1 N1 C1 122.7(11) 8_565 .
N4 Mn1 N1 C1 9.5(6) . .
O2 Mn1 N1 N2 -71.5(2) 6_657 .
O1 Mn1 N1 N2 111.5(2) . .
O4 Mn1 N1 N2 20.5(2) . .
N1 Mn1 N1 N2 -62.0(13) 8_565 .
N4 Mn1 N1 N2 -175.2(2) . .
C1 N1 N2 N2 0.0(3) . 8
Mn1 N1 N2 N2 -177.17(8) . 8
C1 N1 N2 Mn2 164.7(3) . .
Mn1 N1 N2 Mn2 -12.4(3) . .
O4 Mn2 N2 N2 -19.58(9) 5_656 8
O4 Mn2 N2 N2 160.42(9) . 8
O3 Mn2 N2 N2 -107.35(7) 3_556 8
O3 Mn2 N2 N2 72.65(7) 7_655 8
N2 Mn2 N2 N2 -93(100) 5_656 8
O4 Mn2 N2 N1 176.7(3) 5_656 .
O4 Mn2 N2 N1 -3.3(3) . .
O3 Mn2 N2 N1 89.0(3) 3_556 .
O3 Mn2 N2 N1 -91.0(3) 7_655 .
N2 Mn2 N2 N1 103(100) 5_656 .
C4 C5 N4 C2 0.000(2) . .
C4 C5 N4 Mn1 180.000(1) . .
C3 C2 N4 C5 0.000(2) . .
C6 C2 N4 C5 180.000(1) . .
C3 C2 N4 Mn1 180.000(1) . .
C6 C2 N4 Mn1 0.000(1) . .
O2 Mn1 N4 C5 0.000(1) 6_657 .
O1 Mn1 N4 C5 180.000(1) . .
O4 Mn1 N4 C5 180.000(2) . .
N1 Mn1 N4 C5 -87.23(7) 8_565 .
N1 Mn1 N4 C5 87.23(7) . .
O2 Mn1 N4 C2 180.0 6_657 .
O1 Mn1 N4 C2 0.0 . .
O4 Mn1 N4 C2 0.000(2) . .
N1 Mn1 N4 C2 92.77(7) 8_565 .
N1 Mn1 N4 C2 -92.77(7) . .
C5 C4 N5 C3 0.000(2) . .
C2 C3 N5 C4 0.000(2) . .
C7 C3 N5 C4 180.000(2) . .
O2 C6 O1 Mn1 180.000(1) . .
C2 C6 O1 Mn1 0.000(1) . .
O2 Mn1 O1 C6 0.000(7) 6_657 .
O4 Mn1 O1 C6 180.000(1) . .
N1 Mn1 O1 C6 -90.34(6) 8_565 .
N1 Mn1 O1 C6 90.34(6) . .
N4 Mn1 O1 C6 0.000(1) . .
O1 C6 O2 Mn1 0.000(2) . 6_557
C2 C6 O2 Mn1 180.000(1) . 6_557
O3 C7 O3 Mn2 -30.3(6) 8_565 3_456
C3 C7 O3 Mn2 152.3(2) . 3_456
O4 Mn2 O4 Mn2 69(100) 5_656 4_656
O3 Mn2 O4 Mn2 60.42(12) 3_556 4_656
O3 Mn2 O4 Mn2 -119.58(12) 7_655 4_656
N2 Mn2 O4 Mn2 150.94(12) . 4_656
N2 Mn2 O4 Mn2 -29.06(12) 5_656 4_656
O4 Mn2 O4 Mn1 -63(100) 5_656 .
O3 Mn2 O4 Mn1 -71.32(13) 3_556 .
O3 Mn2 O4 Mn1 108.68(13) 7_655 .
N2 Mn2 O4 Mn1 19.20(13) . .
N2 Mn2 O4 Mn1 -160.80(13) 5_656 .
O2 Mn1 O4 Mn2 63.06(12) 6_657 .
O1 Mn1 O4 Mn2 -116.94(12) . .
N1 Mn1 O4 Mn2 150.07(14) 8_565 .
N1 Mn1 O4 Mn2 -23.96(14) . .
N4 Mn1 O4 Mn2 -116.94(12) . .
O2 Mn1 O4 Mn2 -63.06(12) 6_657 4_656
O1 Mn1 O4 Mn2 116.94(12) . 4_656
N1 Mn1 O4 Mn2 23.96(14) 8_565 4_656
N1 Mn1 O4 Mn2 -150.07(14) . 4_656
N4 Mn1 O4 Mn2 116.94(12) . 4_656
